data_7719051
loop_
_publ_author_name
'N&#x11b;mec, Vlastimil'
'Samsonov, Maksim A.'
'R&#x16f;&#x17e;i&#x10d;kov&#xe1;, Zde&#x148;ka'
'Vr&#xe1;na, Jan'
'R&#x16f;&#x17e;i&#x10d;ka, Ale&#x161;'

_publ_section_title
;
 The investigation of the steric hindrance of anilines by means of
 reactions with PCl<sub>3</sub> and BCl<sub>3</sub>.
;
_journal_issue 31
_journal_name_full 'Dalton transactions (Cambridge, England : 2003)'
_journal_page_first 11845
_journal_page_last 11856
_journal_paper_doi 10.1039/d5dt01182e
_journal_volume 54
_journal_year 2025
_chemical_formula_sum 'C44 H51 N2 P'
_chemical_formula_weight 638.83
_space_group_crystal_system orthorhombic
_space_group_IT_number 62
_space_group_name_Hall '-P 2ac 2n'
_space_group_name_H-M_alt 'P n m a'
_atom_sites_solution_hydrogens mixed
_audit_creation_method SHELXL-2019/1
_audit_update_record
;
2025-07-01 deposited with the CCDC.	2025-07-02 downloaded from the CCDC.
;
_cell_angle_alpha 90
_cell_angle_beta 90
_cell_angle_gamma 90
_cell_formula_units_Z 4
_cell_length_a 15.2663(6)
_cell_length_b 25.2630(11)
_cell_length_c 9.9566(5)
_cell_measurement_reflns_used 36735
_cell_measurement_temperature 150(2)
_cell_measurement_theta_max 27.5
_cell_measurement_theta_min 1
_cell_volume 3840.0(3)
_computing_cell_refinement 'APEX4 v2022.10-0 (Bruker AXS)'
_computing_data_collection 'Bruker Instrument Service vV6.2.3'
_computing_data_reduction 'SAINT V8.37A (Bruker AXS Inc., 2015)'
_computing_molecular_graphics 'Platon (Spek, 2009)'
_computing_publication_material 'Platon (Spek, 2009)'
_computing_structure_refinement 'SHELXL-2019/1 (Sheldrick, 2019)'
_computing_structure_solution 'XT, VERSION 2014/5'
_diffrn_ambient_temperature 150(2)
_diffrn_detector_area_resol_mean 10.4167
_diffrn_measured_fraction_theta_full 0.997
_diffrn_measured_fraction_theta_max 0.998
_diffrn_measurement_device_type 'Bruker D8 - Venture'
_diffrn_measurement_method '\f and \w scans to fill the Ewald sphere'
_diffrn_radiation_type MoK\a
_diffrn_radiation_wavelength 0.71073
_diffrn_reflns_av_R_equivalents 0.0552
_diffrn_reflns_av_unetI/netI 0.0277
_diffrn_reflns_Laue_measured_fraction_full 0.997
_diffrn_reflns_Laue_measured_fraction_max 0.998
_diffrn_reflns_limit_h_max 19
_diffrn_reflns_limit_h_min -19
_diffrn_reflns_limit_k_max 30
_diffrn_reflns_limit_k_min -32
_diffrn_reflns_limit_l_max 12
_diffrn_reflns_limit_l_min -12
_diffrn_reflns_number 36749
_diffrn_reflns_point_group_measured_fraction_full 0.997
_diffrn_reflns_point_group_measured_fraction_max 0.998
_diffrn_reflns_theta_full 25.242
_diffrn_reflns_theta_max 27.495
_diffrn_reflns_theta_min 2.442
_diffrn_source 'sealed X-ray tube'
_exptl_absorpt_coefficient_mu 0.103
_exptl_absorpt_correction_T_max 0.7456
_exptl_absorpt_correction_T_min 0.6515
_exptl_absorpt_correction_type multi-scan
_exptl_absorpt_process_details
;
SADABS-2016/2 - Bruker AXS area detector
scaling and absorption correction
Reference: Krause, L., Herbst-Irmer, R., Sheldrick G.M. & Stalke D.,
 J. Appl. Cryst. 48 (2015) 3-10.
;
_exptl_crystal_colour yellow
_exptl_crystal_density_diffrn 1.105
_exptl_crystal_description block
_exptl_crystal_F_000 1376
_exptl_crystal_size_max 0.520
_exptl_crystal_size_mid 0.445
_exptl_crystal_size_min 0.320
_refine_diff_density_max 0.240
_refine_diff_density_min -0.561
_refine_diff_density_rms 0.052
_refine_ls_extinction_method none
_refine_ls_goodness_of_fit_ref 1.070
_refine_ls_hydrogen_treatment mixed
_refine_ls_matrix_type full
_refine_ls_number_parameters 242
_refine_ls_number_reflns 4503
_refine_ls_number_restraints 203
_refine_ls_restrained_S_all 1.053
_refine_ls_R_factor_all 0.0684
_refine_ls_R_factor_gt 0.0503
_refine_ls_shift/su_max 0.040
_refine_ls_shift/su_mean 0.001
_refine_ls_structure_factor_coef Fsqd
_refine_ls_weighting_details 'w=1/[\s^2^(Fo^2^)+(0.0713P)^2^+2.0282P] where P=(Fo^2^+2Fc^2^)/3'
_refine_ls_weighting_scheme calc
_refine_ls_wR_factor_gt 0.1356
_refine_ls_wR_factor_ref 0.1482
_reflns_Friedel_coverage 0.000
_reflns_number_gt 3528
_reflns_number_total 4503
_reflns_threshold_expression 'I > 2\s(I)'
_cod_data_source_file d5dt01182e3.cif
_cod_data_source_block mo_jvr200211P1a
_cod_depositor_comments 'Adding full bibliography for 7719051--7719060.cif.'
_cod_database_code 7719051
_shelx_shelxl_version_number 2019/1
_shelx_space_group_comment
;
The symmetry employed for this shelxl refinement is uniquely defined
by the following loop, which should always be used as a source of
symmetry information in preference to the above space-group names.
They are only intended as comments.
;
_shelx_estimated_absorpt_t_min 0.948
_shelx_estimated_absorpt_t_max 0.968
_exptl_absorpt_special_details
;
The ratio of minimum to maximum
apparent transmission was 0.874
;

loop_
_space_group_symop_operation_xyz
'x, y, z'
'-x+1/2, -y, z+1/2'
'-x, y+1/2, -z'
'x+1/2, -y+1/2, -z+1/2'
'-x, -y, -z'
'x-1/2, y, -z-1/2'
'x, -y-1/2, z'
'-x-1/2, y-1/2, z-1/2'

loop_
_atom_site_label
_atom_site_type_symbol
_atom_site_fract_x
_atom_site_fract_y
_atom_site_fract_z
_atom_site_U_iso_or_equiv
_atom_site_adp_type
_atom_site_occupancy
_atom_site_site_symmetry_order
_atom_site_calc_flag
_atom_site_refinement_flags_posn
_atom_site_refinement_flags_adp
_atom_site_refinement_flags_occupancy
_atom_site_disorder_assembly
_atom_site_disorder_group
P1 P 0.48054(4) 0.750000 0.55659(7) 0.03425(19) Uani 1 2 d S T P . .
N1 N 0.39749(12) 0.750000 0.4680(2) 0.0238(4) Uani 1 2 d S T P . .
C1 C 0.30923(14) 0.750000 0.5059(2) 0.0205(4) Uani 1 2 d S T P . .
C2 C 0.26377(10) 0.70132(6) 0.52300(15) 0.0219(3) Uani 1 1 d . . . . .
N2 N 0.56312(15) 0.750000 0.4492(3) 0.0475(6) Uani 1 2 d S T P . .
C4 C 0.13678(16) 0.750000 0.6007(3) 0.0314(5) Uani 1 2 d S T P . .
H4 H 0.079596 0.750000 0.638291 0.038 Uiso 1 2 calc R U P . .
C3 C 0.17868(10) 0.70271(6) 0.57311(17) 0.0273(4) Uani 1 1 d . . . . .
H3 H 0.148652 0.670355 0.588764 0.033 Uiso 1 1 calc R U . . .
C6 C 0.24318(10) 0.60165(6) 0.48845(15) 0.0209(3) Uani 1 1 d . . . . .
C5 C 0.30908(10) 0.64795(6) 0.49314(15) 0.0207(3) Uani 1 1 d . . . . .
C7 C 0.25403(10) 0.55579(6) 0.56367(16) 0.0238(3) Uani 1 1 d . . . . .
H7 H 0.299659 0.554263 0.628429 0.029 Uiso 1 1 calc R U . . .
C8 C 0.19947(11) 0.51181(6) 0.54646(17) 0.0273(4) Uani 1 1 d . . . . .
C9 C 0.13205(11) 0.51448(7) 0.45396(17) 0.0280(4) Uani 1 1 d . . . . .
H9 H 0.094465 0.484877 0.442123 0.034 Uiso 1 1 calc R U . . .
C10 C 0.11855(10) 0.56010(7) 0.37780(16) 0.0269(3) Uani 1 1 d . . . . .
C11 C 0.17377(10) 0.60286(6) 0.39589(16) 0.0239(3) Uani 1 1 d . . . . .
H11 H 0.164520 0.633973 0.344224 0.029 Uiso 1 1 calc R U . . .
C12 C 0.21437(13) 0.46270(8) 0.6295(2) 0.0421(5) Uani 1 1 d . . . . .
H12A H 0.169155 0.436448 0.608410 0.063 Uiso 1 1 calc R U . . .
H12B H 0.211419 0.471761 0.725060 0.063 Uiso 1 1 calc R U . . .
H12C H 0.272228 0.447989 0.608858 0.063 Uiso 1 1 calc R U . . .
C13 C 0.04573(12) 0.56174(9) 0.2754(2) 0.0417(5) Uani 1 1 d . . . . .
H13A H 0.040461 0.597694 0.239344 0.063 Uiso 1 1 calc R U . . .
H13B H -0.009536 0.551487 0.318162 0.063 Uiso 1 1 calc R U . . .
H13C H 0.058992 0.537093 0.202144 0.063 Uiso 1 1 calc R U . . .
C14 C 0.37866(10) 0.63709(6) 0.60121(16) 0.0231(3) Uani 1 1 d . . . . .
C15 C 0.36606(12) 0.65363(6) 0.73349(16) 0.0287(4) Uani 1 1 d . . . . .
H15 H 0.314789 0.673085 0.755560 0.034 Uiso 1 1 calc R U . . .
C16 C 0.42671(13) 0.64238(7) 0.83406(17) 0.0353(4) Uani 1 1 d . . . . .
C17 C 0.50084(13) 0.61302(8) 0.80171(19) 0.0383(4) Uani 1 1 d . . . . .
H17 H 0.542032 0.604574 0.869943 0.046 Uiso 1 1 calc R U . . .
C18 C 0.51550(12) 0.59589(9) 0.6712(2) 0.0395(4) Uani 1 1 d . . . . .
C19 C 0.45406(11) 0.60838(7) 0.57254(18) 0.0314(4) Uani 1 1 d . . . . .
H19 H 0.464048 0.596923 0.482964 0.038 Uiso 1 1 calc R U . . .
C20 C 0.41287(18) 0.66290(10) 0.9751(2) 0.0548(6) Uani 1 1 d . . . . .
H20A H 0.437077 0.698715 0.982477 0.082 Uiso 1 1 calc R U . . .
H20B H 0.442534 0.639532 1.039177 0.082 Uiso 1 1 calc R U . . .
H20C H 0.350037 0.663766 0.995139 0.082 Uiso 1 1 calc R U . . .
C21 C 0.59677(15) 0.56465(13) 0.6365(3) 0.0682(8) Uani 1 1 d . . . . .
H21A H 0.637658 0.587299 0.586988 0.102 Uiso 1 1 calc R U . . .
H21B H 0.580647 0.534194 0.580822 0.102 Uiso 1 1 calc R U . . .
H21C H 0.624733 0.552196 0.719310 0.102 Uiso 1 1 calc R U . . .
C22 C 0.35009(11) 0.64880(6) 0.35001(15) 0.0253(3) Uani 1 1 d . . . . .
H22A H 0.367022 0.612791 0.324208 0.038 Uiso 1 1 calc R U . . .
H22B H 0.401976 0.671642 0.349995 0.038 Uiso 1 1 calc R U . . .
H22C H 0.307088 0.662502 0.285735 0.038 Uiso 1 1 calc R U . . .
C23 C 0.5571(2) 0.750000 0.3028(4) 0.0575(9) Uani 1 2 d DS T P . .
H23B H 0.4957(10) 0.750000 0.275(3) 0.056(10) Uiso 1 2 d DS . P . .
H23A H 0.5932(19) 0.7790(9) 0.268(4) 0.123(14) Uiso 1 1 d D . . . .
C24 C 0.6517(3) 0.750000 0.5033(6) 0.0976(19) Uani 1 2 d DS T P . .
H24B H 0.683(2) 0.7831(9) 0.483(4) 0.128(15) Uiso 1 1 d D . . . .
H24A H 0.653(4) 0.750000 0.6023(12) 0.13(2) Uiso 1 2 d DS . P . .

loop_
_atom_site_aniso_label
_atom_site_aniso_U_11
_atom_site_aniso_U_22
_atom_site_aniso_U_33
_atom_site_aniso_U_23
_atom_site_aniso_U_13
_atom_site_aniso_U_12
P1 0.0249(3) 0.0422(4) 0.0356(4) 0.000 -0.0006(3) 0.000
N1 0.0217(9) 0.0186(9) 0.0311(10) 0.000 0.0034(7) 0.000
C1 0.0211(10) 0.0210(10) 0.0195(10) 0.000 0.0024(8) 0.000
C2 0.0256(7) 0.0199(7) 0.0203(7) -0.0001(6) 0.0026(6) 0.0002(6)
N2 0.0243(11) 0.0581(16) 0.0602(16) 0.000 0.0059(10) 0.000
C4 0.0268(11) 0.0287(12) 0.0389(13) 0.000 0.0133(10) 0.000
C3 0.0267(8) 0.0234(8) 0.0319(8) 0.0000(6) 0.0092(6) -0.0035(6)
C6 0.0229(7) 0.0199(7) 0.0198(7) -0.0011(5) 0.0016(6) 0.0008(6)
C5 0.0229(7) 0.0191(7) 0.0200(7) 0.0001(5) 0.0014(6) 0.0004(6)
C7 0.0235(7) 0.0242(8) 0.0239(8) 0.0029(6) -0.0022(6) 0.0001(6)
C8 0.0258(8) 0.0237(8) 0.0323(9) 0.0044(6) 0.0024(6) -0.0014(6)
C9 0.0230(7) 0.0255(8) 0.0356(9) -0.0011(7) 0.0003(6) -0.0046(6)
C10 0.0219(7) 0.0335(9) 0.0253(8) -0.0027(6) -0.0017(6) 0.0014(7)
C11 0.0255(7) 0.0236(7) 0.0227(7) 0.0018(6) 0.0006(6) 0.0035(6)
C12 0.0381(10) 0.0300(9) 0.0582(13) 0.0171(9) -0.0055(9) -0.0058(8)
C13 0.0320(9) 0.0521(12) 0.0410(11) 0.0009(9) -0.0128(8) -0.0030(9)
C14 0.0252(7) 0.0207(7) 0.0233(8) 0.0008(6) -0.0011(6) -0.0051(6)
C15 0.0367(9) 0.0265(8) 0.0230(8) 0.0012(6) 0.0008(7) -0.0043(7)
C16 0.0494(11) 0.0325(9) 0.0241(8) 0.0039(7) -0.0058(8) -0.0151(8)
C17 0.0369(9) 0.0428(10) 0.0352(9) 0.0101(8) -0.0149(8) -0.0140(8)
C18 0.0276(9) 0.0496(11) 0.0414(10) 0.0064(9) -0.0074(8) -0.0002(8)
C19 0.0261(8) 0.0387(9) 0.0293(8) -0.0006(7) -0.0017(7) 0.0016(7)
C20 0.0843(17) 0.0564(14) 0.0238(9) 0.0001(9) -0.0090(10) -0.0080(12)
C21 0.0375(12) 0.105(2) 0.0620(16) 0.0080(15) -0.0096(11) 0.0255(13)
C22 0.0300(8) 0.0249(8) 0.0210(7) -0.0018(6) 0.0033(6) -0.0003(7)
C23 0.0415(17) 0.072(2) 0.059(2) 0.000 0.0228(15) 0.000
C24 0.0273(18) 0.167(6) 0.098(4) 0.000 0.000(2) 0.000

loop_
_atom_type_symbol
_atom_type_description
_atom_type_scat_dispersion_real
_atom_type_scat_dispersion_imag
_atom_type_scat_source
C C 0.0033 0.0016 'International Tables Vol C Tables 4.2.6.8 and 6.1.1.4'
H H 0.0000 0.0000 'International Tables Vol C Tables 4.2.6.8 and 6.1.1.4'
N N 0.0061 0.0033 'International Tables Vol C Tables 4.2.6.8 and 6.1.1.4'
P P 0.1023 0.0942 'International Tables Vol C Tables 4.2.6.8 and 6.1.1.4'

loop_
_geom_angle_atom_site_label_1
_geom_angle_atom_site_label_2
_geom_angle_atom_site_label_3
_geom_angle
_geom_angle_site_symmetry_1
_geom_angle_site_symmetry_3
_geom_angle_publ_flag
N1 P1 N2 104.86(12) . . ?
C1 N1 P1 129.54(17) . . ?
N1 C1 C2 120.15(10) . . ?
N1 C1 C2 120.15(10) . 7_575 ?
C2 C1 C2 119.67(19) . 7_575 ?
C3 C2 C1 118.47(14) . . ?
C3 C2 C5 120.60(14) . . ?
C1 C2 C5 120.87(13) . . ?
C24 N2 C23 115.4(3) . . ?
C24 N2 P1 117.9(3) . . ?
C23 N2 P1 126.7(2) . . ?
C3 C4 C3 119.6(2) 7_575 . ?
C3 C4 H4 120.2 7_575 . ?
C3 C4 H4 120.2 . . ?
C4 C3 C2 121.64(16) . . ?
C4 C3 H3 119.2 . . ?
C2 C3 H3 119.2 . . ?
C7 C6 C11 117.50(14) . . ?
C7 C6 C5 122.53(14) . . ?
C11 C6 C5 119.67(13) . . ?
C14 C5 C6 109.66(12) . . ?
C14 C5 C2 109.32(12) . . ?
C6 C5 C2 112.05(12) . . ?
C14 C5 C22 111.44(12) . . ?
C6 C5 C22 104.17(12) . . ?
C2 C5 C22 110.14(12) . . ?
C6 C7 C8 121.68(15) . . ?
C6 C7 H7 119.2 . . ?
C8 C7 H7 119.2 . . ?
C9 C8 C7 119.07(15) . . ?
C9 C8 C12 121.17(15) . . ?
C7 C8 C12 119.76(15) . . ?
C8 C9 C10 120.83(15) . . ?
C8 C9 H9 119.6 . . ?
C10 C9 H9 119.6 . . ?
C11 C10 C9 118.99(15) . . ?
C11 C10 C13 121.07(16) . . ?
C9 C10 C13 119.92(16) . . ?
C10 C11 C6 121.92(15) . . ?
C10 C11 H11 119.0 . . ?
C6 C11 H11 119.0 . . ?
C8 C12 H12A 109.5 . . ?
C8 C12 H12B 109.5 . . ?
H12A C12 H12B 109.5 . . ?
C8 C12 H12C 109.5 . . ?
H12A C12 H12C 109.5 . . ?
H12B C12 H12C 109.5 . . ?
C10 C13 H13A 109.5 . . ?
C10 C13 H13B 109.5 . . ?
H13A C13 H13B 109.5 . . ?
C10 C13 H13C 109.5 . . ?
H13A C13 H13C 109.5 . . ?
H13B C13 H13C 109.5 . . ?
C19 C14 C15 117.67(15) . . ?
C19 C14 C5 121.45(14) . . ?
C15 C14 C5 120.81(15) . . ?
C16 C15 C14 121.72(17) . . ?
C16 C15 H15 119.1 . . ?
C14 C15 H15 119.1 . . ?
C17 C16 C15 118.89(17) . . ?
C17 C16 C20 120.78(18) . . ?
C15 C16 C20 120.32(19) . . ?
C18 C17 C16 120.96(17) . . ?
C18 C17 H17 119.5 . . ?
C16 C17 H17 119.5 . . ?
C17 C18 C19 118.73(18) . . ?
C17 C18 C21 120.63(18) . . ?
C19 C18 C21 120.64(19) . . ?
C14 C19 C18 122.02(17) . . ?
C14 C19 H19 119.0 . . ?
C18 C19 H19 119.0 . . ?
C16 C20 H20A 109.5 . . ?
C16 C20 H20B 109.5 . . ?
H20A C20 H20B 109.5 . . ?
C16 C20 H20C 109.5 . . ?
H20A C20 H20C 109.5 . . ?
H20B C20 H20C 109.5 . . ?
C18 C21 H21A 109.5 . . ?
C18 C21 H21B 109.5 . . ?
H21A C21 H21B 109.5 . . ?
C18 C21 H21C 109.5 . . ?
H21A C21 H21C 109.5 . . ?
H21B C21 H21C 109.5 . . ?
C5 C22 H22A 109.5 . . ?
C5 C22 H22B 109.5 . . ?
H22A C22 H22B 109.5 . . ?
C5 C22 H22C 109.5 . . ?
H22A C22 H22C 109.5 . . ?
H22B C22 H22C 109.5 . . ?
N2 C23 H23B 110(2) . . ?
N2 C23 H23A 109(2) . . ?
H23B C23 H23A 116(2) . . ?
N2 C23 H23A 109(2) . 7_575 ?
H23B C23 H23A 116(2) . 7_575 ?
H23A C23 H23A 97(4) . 7_575 ?
N2 C24 H24B 112(2) . . ?
N2 C24 H24A 113(3) . . ?
H24B C24 H24A 102(3) . . ?
N2 C24 H24B 112(2) . 7_575 ?
H24B C24 H24B 116(5) . 7_575 ?
H24A C24 H24B 102(3) . 7_575 ?

loop_
_geom_bond_atom_site_label_1
_geom_bond_atom_site_label_2
_geom_bond_distance
_geom_bond_site_symmetry_2
_geom_bond_publ_flag
P1 N1 1.545(2) . ?
P1 N2 1.653(3) . ?
N1 C1 1.399(3) . ?
C1 C2 1.4223(18) . ?
C1 C2 1.4223(18) 7_575 ?
C2 C3 1.392(2) . ?
C2 C5 1.544(2) . ?
N2 C24 1.456(5) . ?
N2 C23 1.460(5) . ?
C4 C3 1.383(2) 7_575 ?
C4 C3 1.383(2) . ?
C4 H4 0.9500 . ?
C3 H3 0.9500 . ?
C6 C7 1.389(2) . ?
C6 C11 1.405(2) . ?
C6 C5 1.544(2) . ?
C5 C14 1.537(2) . ?
C5 C22 1.557(2) . ?
C7 C8 1.399(2) . ?
C7 H7 0.9500 . ?
C8 C9 1.383(2) . ?
C8 C12 1.508(2) . ?
C9 C10 1.395(2) . ?
C9 H9 0.9500 . ?
C10 C11 1.382(2) . ?
C10 C13 1.509(2) . ?
C11 H11 0.9500 . ?
C12 H12A 0.9800 . ?
C12 H12B 0.9800 . ?
C12 H12C 0.9800 . ?
C13 H13A 0.9800 . ?
C13 H13B 0.9800 . ?
C13 H13C 0.9800 . ?
C14 C19 1.390(2) . ?
C14 C15 1.395(2) . ?
C15 C16 1.393(2) . ?
C15 H15 0.9500 . ?
C16 C17 1.391(3) . ?
C16 C20 1.512(3) . ?
C17 C18 1.388(3) . ?
C17 H17 0.9500 . ?
C18 C19 1.394(2) . ?
C18 C21 1.510(3) . ?
C19 H19 0.9500 . ?
C20 H20A 0.9800 . ?
C20 H20B 0.9800 . ?
C20 H20C 0.9800 . ?
C21 H21A 0.9800 . ?
C21 H21B 0.9800 . ?
C21 H21C 0.9800 . ?
C22 H22A 0.9800 . ?
C22 H22B 0.9800 . ?
C22 H22C 0.9800 . ?
C23 H23B 0.976(10) . ?
C23 H23A 0.981(10) . ?
C23 H23A 0.981(10) 7_575 ?
C24 H24B 0.986(10) . ?
C24 H24A 0.985(10) . ?
C24 H24B 0.986(10) 7_575 ?
